data_1008189
loop_
_publ_author_name
'Busing, William R.'
'Levy, Henri A.'

_publ_section_title
;
 Crystal and molecular structure of hydrogen peroxide: a neutron-diffraction
 study
;
_journal_coden_ASTM JCPSA6
_journal_issue 9
_journal_name_full 'Journal of Chemical Physics'
_journal_page_first 3054
_journal_page_last 3059
_journal_paper_doi 10.1063/1.1696379
_journal_volume 42
_journal_year 1965
_chemical_formula_structural 'H2 O2'
_chemical_formula_sum 'H2 O2'
_chemical_name_systematic 'Hydrogen peroxide'
_space_group_IT_number 92
_symmetry_cell_setting tetragonal
_symmetry_Int_Tables_number 92
_symmetry_space_group_name_Hall 'P 4abw 2nw'
_symmetry_space_group_name_H-M 'P 41 21 2'
_cell_angle_alpha 90
_cell_angle_beta 90
_cell_angle_gamma 90
_cell_formula_units_Z 4
_cell_length_a 4.06(2)
_cell_length_b 4.06(2)
_cell_length_c 8.00(2)
_cell_volume 131.9
_cod_database_code 1008189

loop_
_symmetry_equiv_pos_as_xyz
x,y,z
-x,-y,1/2+z
1/2-y,1/2+x,1/4+z
1/2+y,1/2-x,3/4+z
y,x,-z
-y,-x,1/2-z
1/2-x,1/2+y,1/4-z
1/2+x,1/2-y,3/4-z

loop_
_atom_site_label
_atom_site_type_symbol
_atom_site_symmetry_multiplicity
_atom_site_Wyckoff_symbol
_atom_site_fract_x
_atom_site_fract_y
_atom_site_fract_z
_atom_site_occupancy
_atom_site_attached_hydrogens
_atom_site_calc_flag
O1 O1- 8 b 0.0731(4) 0.1670(4) 0.2213(2) 1. 0 d
H1 H1+ 8 b -0.0473(11) 0.2838(9) 0.1317(4) 1. 0 d

loop_
_atom_type_symbol
_atom_type_oxidation_number
O1- -1.000
H1+ 1.000

loop_
_cod_related_entry_id
_cod_related_entry_database
_cod_related_entry_code
1 ChemSpider 763
